data_2225351
loop_
_publ_author_name
'Wardell, Solange M. S. V.'
'de Lima, Geraldo M.'
'Wardell, James L.'
'Tiekink, Edward R. T.'

_publ_section_title
;
 Bis(phenylsulfinyl)methane
;
_journal_issue 3
_journal_name_full 'Acta Crystallographica Section E'
_journal_page_first o653
_journal_page_last o654
_journal_paper_doi 10.1107/S1600536810005957
_journal_volume 66
_journal_year 2010
_chemical_formula_iupac 'C13 H12 O2 S2'
_chemical_formula_moiety 'C13 H12 O2 S2'
_chemical_formula_sum 'C13 H12 O2 S2'
_chemical_formula_weight 264.37
_chemical_name_systematic
;
Bis(phenylsulfinyl)methane
;
_space_group_IT_number 14
_symmetry_cell_setting monoclinic
_symmetry_space_group_name_Hall '-P 2ybc'
_symmetry_space_group_name_H-M 'P 1 21/c 1'
_atom_sites_solution_hydrogens geom
_atom_sites_solution_primary direct
_atom_sites_solution_secondary difmap
_audit_creation_method SHELXL-97
_cell_angle_alpha 90
_cell_angle_beta 95.251(3)
_cell_angle_gamma 90
_cell_formula_units_Z 8
_cell_length_a 8.4368(4)
_cell_length_b 17.1966(7)
_cell_length_c 17.1387(6)
_cell_measurement_reflns_used 114673
_cell_measurement_temperature 120(2)
_cell_measurement_theta_max 27.5
_cell_measurement_theta_min 2.9
_cell_volume 2476.12(18)
_computing_cell_refinement 'DENZO (Otwinowski & Minor, 1997) and COLLECT (Hooft, 1998)'
_computing_data_collection 'COLLECT (Hooft, 1998)'
_computing_data_reduction 'DENZO (Otwinowski & Minor, 1997) and COLLECT (Hooft, 1998)'
_computing_molecular_graphics 'ORTEP-3 (Farrugia, 1997) and DIAMOND (Brandenburg, 2006)'
_computing_publication_material 'publCIF (Westrip, 2010)'
_computing_structure_refinement 'SHELXL97 (Sheldrick, 2008)'
_computing_structure_solution 'SHELXS97 (Sheldrick, 2008)'
_diffrn_ambient_temperature 120(2)
_diffrn_detector_area_resol_mean 9.091
_diffrn_measured_fraction_theta_full 0.970
_diffrn_measured_fraction_theta_max 0.970
_diffrn_measurement_device_type 'Nonius KappaCCD area-detector'
_diffrn_measurement_method '\f and \w scans'
_diffrn_radiation_monochromator '10 cm confocal mirrors'
_diffrn_radiation_source 'Enraf Nonius FR591 rotating anode'
_diffrn_radiation_type MoK\a
_diffrn_radiation_wavelength 0.71073
_diffrn_reflns_av_R_equivalents 0.045
_diffrn_reflns_av_sigmaI/netI 0.028
_diffrn_reflns_limit_h_max 10
_diffrn_reflns_limit_h_min -10
_diffrn_reflns_limit_k_max 22
_diffrn_reflns_limit_k_min -22
_diffrn_reflns_limit_l_max 22
_diffrn_reflns_limit_l_min -22
_diffrn_reflns_number 41505
_diffrn_reflns_theta_full 27.5
_diffrn_reflns_theta_max 27.5
_diffrn_reflns_theta_min 3.0
_diffrn_standards_decay_% 0
_diffrn_standards_number 0
_exptl_absorpt_coefficient_mu 0.415
_exptl_absorpt_correction_T_max 0.746
_exptl_absorpt_correction_T_min 0.636
_exptl_absorpt_correction_type multi-scan
_exptl_absorpt_process_details '(SADABS; Sheldrick, 2007)'
_exptl_crystal_colour colourless
_exptl_crystal_density_diffrn 1.418
_exptl_crystal_density_method 'not measured'
_exptl_crystal_description block
_exptl_crystal_F_000 1104
_exptl_crystal_size_max 0.32
_exptl_crystal_size_mid 0.30
_exptl_crystal_size_min 0.20
_refine_diff_density_max 0.28
_refine_diff_density_min -0.40
_refine_ls_goodness_of_fit_ref 1.02
_refine_ls_hydrogen_treatment constr
_refine_ls_matrix_type full
_refine_ls_number_parameters 307
_refine_ls_number_reflns 5503
_refine_ls_number_restraints 0
_refine_ls_restrained_S_all 1.02
_refine_ls_R_factor_all 0.051
_refine_ls_R_factor_gt 0.039
_refine_ls_shift/su_max 0.001
_refine_ls_shift/su_mean 0.000
_refine_ls_structure_factor_coef Fsqd
_refine_ls_weighting_details 'calc w=1/[\s^2^(Fo^2^)+(0.0584P)^2^+1.1709P] where P=(Fo^2^+2Fc^2^)/3'
_refine_ls_weighting_scheme calc
_refine_ls_wR_factor_gt 0.097
_refine_ls_wR_factor_ref 0.105
_reflns_number_gt 4545
_reflns_number_total 5503
_reflns_threshold_expression I>2\s(I)
_cod_data_source_file pv2261.cif
_cod_data_source_block I
_cod_original_sg_symbol_H-M 'P 21/c'
_cod_database_code 2225351
_cod_database_fobs_code 2225351

loop_
_symmetry_equiv_pos_as_xyz
'x, y, z'
'-x, y+1/2, -z+1/2'
'-x, -y, -z'
'x, -y-1/2, z-1/2'

loop_
_atom_site_type_symbol
_atom_site_label
_atom_site_fract_x
_atom_site_fract_y
_atom_site_fract_z
_atom_site_U_iso_or_equiv
_atom_site_adp_type
_atom_site_calc_flag
_atom_site_refinement_flags
_atom_site_occupancy
_atom_site_disorder_assembly
_atom_site_disorder_group
S S1 0.24251(6) 0.13741(2) 0.22205(3) 0.02771(12) Uani d . 1 . .
S S2 0.04038(6) 0.03440(3) 0.30510(3) 0.02665(12) Uani d . 1 . .
S S3 0.49132(6) 0.19368(3) 0.49191(3) 0.02721(12) Uani d . 1 . .
S S4 0.28505(6) 0.29593(3) 0.39107(3) 0.02590(12) Uani d . 1 . .
O O1 0.12552(17) 0.12780(8) 0.15191(9) 0.0349(3) Uani d . 1 . .
O O2 0.02544(18) 0.09565(8) 0.36612(9) 0.0376(3) Uani d . 1 . .
O O3 0.49884(19) 0.13910(9) 0.42450(8) 0.0386(4) Uani d . 1 . .
O O4 0.39757(17) 0.36142(8) 0.41079(8) 0.0333(3) Uani d . 1 . .
C C1 0.2401(2) 0.04591(10) 0.27607(11) 0.0264(4) Uani d . 1 . .
H H1A 0.2674 0.0020 0.2425 0.032 Uiso calc R 1 . .
H H1B 0.3182 0.0475 0.3228 0.032 Uiso calc R 1 . .
C C2 0.4359(2) 0.12423(10) 0.18987(11) 0.0252(4) Uani d . 1 . .
C C3 0.5695(2) 0.14283(10) 0.24020(11) 0.0274(4) Uani d . 1 . .
H H3 0.5585 0.1599 0.2922 0.033 Uiso calc R 1 . .
C C4 0.7181(3) 0.13606(10) 0.21331(12) 0.0322(5) Uani d . 1 . .
H H4 0.8103 0.1479 0.2472 0.039 Uiso calc R 1 . .
C C5 0.7339(3) 0.11204(12) 0.13709(13) 0.0358(5) Uani d . 1 . .
H H5 0.8367 0.1079 0.1190 0.043 Uiso calc R 1 . .
C C6 0.6003(3) 0.09403(12) 0.08740(12) 0.0355(5) Uani d . 1 . .
H H6 0.6117 0.0773 0.0354 0.043 Uiso calc R 1 . .
C C7 0.4492(2) 0.10045(11) 0.11357(11) 0.0298(4) Uani d . 1 . .
H H7 0.3570 0.0887 0.0796 0.036 Uiso calc R 1 . .
C C8 0.0703(2) -0.05729(10) 0.35320(10) 0.0233(4) Uani d . 1 . .
C C9 0.0409(2) -0.12363(11) 0.30828(11) 0.0276(4) Uani d . 1 . .
H H9 0.0134 -0.1198 0.2534 0.033 Uiso calc R 1 . .
C C10 0.0522(3) -0.19562(11) 0.34478(12) 0.0309(4) Uani d . 1 . .
H H10 0.0335 -0.2417 0.3148 0.037 Uiso calc R 1 . .
C C11 0.0907(2) -0.20043(11) 0.42499(12) 0.0315(4) Uani d . 1 . .
H H11 0.0983 -0.2499 0.4498 0.038 Uiso calc R 1 . .
C C12 0.1184(2) -0.13364(12) 0.46918(11) 0.0310(4) Uani d . 1 . .
H H12 0.1448 -0.1374 0.5241 0.037 Uiso calc R 1 . .
C C13 0.1076(2) -0.06116(11) 0.43344(10) 0.0267(4) Uani d . 1 . .
H H13 0.1255 -0.0151 0.4635 0.032 Uiso calc R 1 . .
C C14 0.2918(2) 0.23495(10) 0.47830(10) 0.0251(4) Uani d . 1 . .
H H14A 0.2699 0.2664 0.5245 0.030 Uiso calc R 1 . .
H H14B 0.2113 0.1931 0.4712 0.030 Uiso calc R 1 . .
C C15 0.4548(2) 0.13864(10) 0.57708(10) 0.0237(4) Uani d . 1 . .
C C16 0.4973(2) 0.17217(11) 0.64956(11) 0.0270(4) Uani d . 1 . .
H H16 0.5487 0.2213 0.6533 0.032 Uiso calc R 1 . .
C C17 0.4632(3) 0.13243(12) 0.71669(11) 0.0315(4) Uani d . 1 . .
H H17 0.4891 0.1550 0.7668 0.038 Uiso calc R 1 . .
C C18 0.3916(2) 0.06008(12) 0.71060(12) 0.0313(4) Uani d . 1 . .
H H18 0.3671 0.0335 0.7566 0.038 Uiso calc R 1 . .
C C19 0.3554(2) 0.02628(11) 0.63801(12) 0.0329(4) Uani d . 1 . .
H H19 0.3087 -0.0240 0.6344 0.040 Uiso calc R 1 . .
C C20 0.3872(2) 0.06544(11) 0.57028(11) 0.0288(4) Uani d . 1 . .
H H20 0.3628 0.0424 0.5202 0.035 Uiso calc R 1 . .
C C21 0.0874(2) 0.33204(10) 0.39779(10) 0.0231(4) Uani d . 1 . .
C C22 -0.0427(2) 0.28285(10) 0.38143(10) 0.0258(4) Uani d . 1 . .
H H22 -0.0276 0.2294 0.3701 0.031 Uiso calc R 1 . .
C C23 -0.1946(2) 0.31345(11) 0.38202(11) 0.0303(4) Uani d . 1 . .
H H23 -0.2847 0.2806 0.3722 0.036 Uiso calc R 1 . .
C C24 -0.2157(2) 0.39202(12) 0.39694(11) 0.0303(4) Uani d . 1 . .
H H24 -0.3202 0.4127 0.3966 0.036 Uiso calc R 1 . .
C C25 -0.0852(3) 0.44035(11) 0.41228(11) 0.0313(4) Uani d . 1 . .
H H25 -0.1003 0.4940 0.4225 0.038 Uiso calc R 1 . .
C C26 0.0681(2) 0.41032(11) 0.41268(10) 0.0275(4) Uani d . 1 . .
H H26 0.1582 0.4431 0.4230 0.033 Uiso calc R 1 . .

loop_
_atom_site_aniso_label
_atom_site_aniso_U_11
_atom_site_aniso_U_22
_atom_site_aniso_U_33
_atom_site_aniso_U_12
_atom_site_aniso_U_13
_atom_site_aniso_U_23
S1 0.0279(3) 0.0202(2) 0.0356(3) 0.00118(17) 0.0060(2) 0.00111(17)
S2 0.0245(3) 0.0232(2) 0.0328(3) 0.00320(17) 0.00547(19) 0.00257(17)
S3 0.0234(3) 0.0320(2) 0.0261(2) 0.00392(18) 0.00189(18) 0.00415(17)
S4 0.0247(3) 0.0307(2) 0.0223(2) 0.00229(17) 0.00193(18) 0.00337(17)
O1 0.0284(8) 0.0322(7) 0.0432(8) 0.0031(6) -0.0023(6) 0.0076(6)
O2 0.0444(9) 0.0238(7) 0.0476(8) 0.0039(6) 0.0212(7) -0.0038(6)
O3 0.0416(9) 0.0494(9) 0.0247(7) 0.0163(7) 0.0033(6) -0.0021(6)
O4 0.0245(8) 0.0385(8) 0.0367(8) -0.0059(6) 0.0008(6) 0.0093(6)
C1 0.0264(11) 0.0237(9) 0.0294(9) 0.0006(7) 0.0038(8) 0.0020(7)
C2 0.0281(11) 0.0193(8) 0.0281(9) -0.0013(7) 0.0031(7) 0.0043(7)
C3 0.0320(11) 0.0216(9) 0.0276(9) -0.0030(7) -0.0022(8) 0.0045(7)
C4 0.0296(12) 0.0230(9) 0.0421(11) -0.0034(7) -0.0062(9) 0.0094(8)
C5 0.0267(12) 0.0346(11) 0.0474(12) 0.0005(8) 0.0105(9) 0.0100(9)
C6 0.0363(13) 0.0401(11) 0.0314(10) 0.0000(9) 0.0098(9) 0.0014(8)
C7 0.0313(12) 0.0296(10) 0.0276(9) -0.0019(8) -0.0018(8) 0.0019(7)
C8 0.0196(10) 0.0242(8) 0.0264(9) -0.0002(7) 0.0033(7) 0.0004(7)
C9 0.0301(11) 0.0277(9) 0.0248(9) -0.0001(8) 0.0010(8) -0.0024(7)
C10 0.0325(12) 0.0240(9) 0.0366(10) -0.0004(8) 0.0052(8) -0.0038(7)
C11 0.0302(12) 0.0281(10) 0.0370(11) 0.0028(8) 0.0077(8) 0.0080(8)
C12 0.0270(11) 0.0410(11) 0.0249(9) 0.0045(8) 0.0025(8) 0.0039(8)
C13 0.0244(10) 0.0295(9) 0.0259(9) -0.0010(7) 0.0008(7) -0.0052(7)
C14 0.0223(10) 0.0270(9) 0.0258(9) 0.0029(7) 0.0010(7) 0.0042(7)
C15 0.0210(10) 0.0241(9) 0.0257(9) 0.0049(7) 0.0007(7) 0.0001(7)
C16 0.0273(11) 0.0232(9) 0.0300(9) 0.0006(7) 0.0002(8) -0.0035(7)
C17 0.0320(12) 0.0378(11) 0.0243(9) 0.0064(8) 0.0005(8) -0.0028(8)
C18 0.0273(11) 0.0347(10) 0.0329(10) 0.0075(8) 0.0072(8) 0.0097(8)
C19 0.0289(11) 0.0252(9) 0.0447(12) -0.0017(8) 0.0034(9) 0.0032(8)
C20 0.0268(11) 0.0283(9) 0.0304(10) 0.0004(8) -0.0029(8) -0.0038(7)
C21 0.0255(10) 0.0248(9) 0.0184(8) 0.0007(7) -0.0010(7) 0.0024(6)
C22 0.0303(11) 0.0225(8) 0.0241(9) -0.0015(7) -0.0008(7) 0.0025(7)
C23 0.0268(11) 0.0352(10) 0.0284(10) -0.0055(8) 0.0004(8) 0.0073(8)
C24 0.0267(11) 0.0401(11) 0.0245(9) 0.0070(8) 0.0047(8) 0.0043(8)
C25 0.0365(12) 0.0291(9) 0.0276(9) 0.0075(8) -0.0010(8) -0.0021(7)
C26 0.0324(11) 0.0249(9) 0.0245(9) -0.0019(8) -0.0022(8) -0.0005(7)

loop_
_atom_type_symbol
_atom_type_description
_atom_type_scat_dispersion_real
_atom_type_scat_dispersion_imag
_atom_type_scat_source
C C 0.0033 0.0016 'International Tables Vol C Tables 4.2.6.8 and 6.1.1.4'
H H 0.0000 0.0000 'International Tables Vol C Tables 4.2.6.8 and 6.1.1.4'
O O 0.0106 0.0060 'International Tables Vol C Tables 4.2.6.8 and 6.1.1.4'
S S 0.1246 0.1234 'International Tables Vol C Tables 4.2.6.8 and 6.1.1.4'

loop_
_geom_angle_atom_site_label_1
_geom_angle_atom_site_label_2
_geom_angle_atom_site_label_3
_geom_angle_site_symmetry_1
_geom_angle_site_symmetry_3
_geom_angle
_geom_angle_publ_flag
O1 S1 C2 . . 107.03(9) ?
O1 S1 C1 . . 105.99(8) ?
C2 S1 C1 . . 95.76(8) ?
O2 S2 C8 . . 108.42(8) ?
O2 S2 C1 . . 104.77(9) ?
C8 S2 C1 . . 97.34(8) ?
O3 S3 C15 . . 108.72(8) ?
O3 S3 C14 . . 104.46(8) ?
C15 S3 C14 . . 94.86(8) ?
O4 S4 C21 . . 107.47(8) ?
O4 S4 C14 . . 106.09(8) ?
C21 S4 C14 . . 96.09(8) ?
S2 C1 S1 . . 106.69(10) ?
S2 C1 H1A . . 110.4 ?
S1 C1 H1A . . 110.4 ?
S2 C1 H1B . . 110.4 ?
S1 C1 H1B . . 110.4 ?
H1A C1 H1B . . 108.6 ?
C7 C2 C3 . . 121.43(18) ?
C7 C2 S1 . . 119.05(15) ?
C3 C2 S1 . . 119.39(15) ?
C4 C3 C2 . . 118.86(18) ?
C4 C3 H3 . . 120.6 ?
C2 C3 H3 . . 120.6 ?
C3 C4 C5 . . 120.52(19) ?
C3 C4 H4 . . 119.7 ?
C5 C4 H4 . . 119.7 ?
C6 C5 C4 . . 120.2(2) ?
C6 C5 H5 . . 119.9 ?
C4 C5 H5 . . 119.9 ?
C5 C6 C7 . . 120.09(19) ?
C5 C6 H6 . . 120.0 ?
C7 C6 H6 . . 120.0 ?
C2 C7 C6 . . 118.90(18) ?
C2 C7 H7 . . 120.5 ?
C6 C7 H7 . . 120.5 ?
C13 C8 C9 . . 121.68(17) ?
C13 C8 S2 . . 120.71(14) ?
C9 C8 S2 . . 117.37(14) ?
C8 C9 C10 . . 118.88(17) ?
C8 C9 H9 . . 120.6 ?
C10 C9 H9 . . 120.6 ?
C11 C10 C9 . . 120.08(17) ?
C11 C10 H10 . . 120.0 ?
C9 C10 H10 . . 120.0 ?
C10 C11 C12 . . 120.39(17) ?
C10 C11 H11 . . 119.8 ?
C12 C11 H11 . . 119.8 ?
C11 C12 C13 . . 120.18(17) ?
C11 C12 H12 . . 119.9 ?
C13 C12 H12 . . 119.9 ?
C8 C13 C12 . . 118.78(17) ?
C8 C13 H13 . . 120.6 ?
C12 C13 H13 . . 120.6 ?
S3 C14 S4 . . 106.76(10) ?
S3 C14 H14A . . 110.4 ?
S4 C14 H14A . . 110.4 ?
S3 C14 H14B . . 110.4 ?
S4 C14 H14B . . 110.4 ?
H14A C14 H14B . . 108.6 ?
C20 C15 C16 . . 121.66(17) ?
C20 C15 S3 . . 120.88(14) ?
C16 C15 S3 . . 117.46(14) ?
C15 C16 C17 . . 118.74(17) ?
C15 C16 H16 . . 120.6 ?
C17 C16 H16 . . 120.6 ?
C18 C17 C16 . . 120.11(18) ?
C18 C17 H17 . . 119.9 ?
C16 C17 H17 . . 119.9 ?
C19 C18 C17 . . 120.36(18) ?
C19 C18 H18 . . 119.8 ?
C17 C18 H18 . . 119.8 ?
C18 C19 C20 . . 120.32(18) ?
C18 C19 H19 . . 119.8 ?
C20 C19 H19 . . 119.8 ?
C15 C20 C19 . . 118.73(17) ?
C15 C20 H20 . . 120.6 ?
C19 C20 H20 . . 120.6 ?
C26 C21 C22 . . 121.60(18) ?
C26 C21 S4 . . 118.37(14) ?
C22 C21 S4 . . 119.80(14) ?
C23 C22 C21 . . 118.68(17) ?
C23 C22 H22 . . 120.7 ?
C21 C22 H22 . . 120.7 ?
C22 C23 C24 . . 120.29(18) ?
C22 C23 H23 . . 119.9 ?
C24 C23 H23 . . 119.9 ?
C23 C24 C25 . . 120.35(19) ?
C23 C24 H24 . . 119.8 ?
C25 C24 H24 . . 119.8 ?
C24 C25 C26 . . 120.03(18) ?
C24 C25 H25 . . 120.0 ?
C26 C25 H25 . . 120.0 ?
C21 C26 C25 . . 119.03(18) ?
C21 C26 H26 . . 120.5 ?
C25 C26 H26 . . 120.5 ?

loop_
_geom_bond_atom_site_label_1
_geom_bond_atom_site_label_2
_geom_bond_site_symmetry_2
_geom_bond_distance
_geom_bond_publ_flag
S1 O1 . 1.4931(15) ?
S1 C2 . 1.784(2) ?
S1 C1 . 1.8268(18) ?
S2 O2 . 1.4978(14) ?
S2 C8 . 1.7864(18) ?
S2 C1 . 1.811(2) ?
S3 O3 . 1.4945(14) ?
S3 C15 . 1.7898(18) ?
S3 C14 . 1.8220(19) ?
S4 O4 . 1.4917(14) ?
S4 C21 . 1.7928(19) ?
S4 C14 . 1.8225(18) ?
C1 H1A . 0.9900 ?
C1 H1B . 0.9900 ?
C2 C7 . 1.385(3) ?
C2 C3 . 1.393(3) ?
C3 C4 . 1.380(3) ?
C3 H3 . 0.9500 ?
C4 C5 . 1.388(3) ?
C4 H4 . 0.9500 ?
C5 C6 . 1.384(3) ?
C5 H5 . 0.9500 ?
C6 C7 . 1.394(3) ?
C6 H6 . 0.9500 ?
C7 H7 . 0.9500 ?
C8 C13 . 1.384(2) ?
C8 C9 . 1.386(2) ?
C9 C10 . 1.386(3) ?
C9 H9 . 0.9500 ?
C10 C11 . 1.386(3) ?
C10 H10 . 0.9500 ?
C11 C12 . 1.384(3) ?
C11 H11 . 0.9500 ?
C12 C13 . 1.388(3) ?
C12 H12 . 0.9500 ?
C13 H13 . 0.9500 ?
C14 H14A . 0.9900 ?
C14 H14B . 0.9900 ?
C15 C20 . 1.383(3) ?
C15 C16 . 1.386(3) ?
C16 C17 . 1.391(3) ?
C16 H16 . 0.9500 ?
C17 C18 . 1.383(3) ?
C17 H17 . 0.9500 ?
C18 C19 . 1.382(3) ?
C18 H18 . 0.9500 ?
C19 C20 . 1.389(3) ?
C19 H19 . 0.9500 ?
C20 H20 . 0.9500 ?
C21 C26 . 1.383(3) ?
C21 C22 . 1.394(3) ?
C22 C23 . 1.387(3) ?
C22 H22 . 0.9500 ?
C23 C24 . 1.390(3) ?
C23 H23 . 0.9500 ?
C24 C25 . 1.385(3) ?
C24 H24 . 0.9500 ?
C25 C26 . 1.392(3) ?
C25 H25 . 0.9500 ?
C26 H26 . 0.9500 ?

loop_
_geom_hbond_atom_site_label_D
_geom_hbond_atom_site_label_H
_geom_hbond_atom_site_label_A
_geom_hbond_site_symmetry_A
_geom_hbond_distance_DH
_geom_hbond_distance_HA
_geom_hbond_distance_DA
_geom_hbond_angle_DHA
C3 H3 O3 1_555 0.95 2.39 3.268(2) 153
C5 H5 O1 1_655 0.95 2.47 3.302(3) 146
C12 H12 O2 3_556 0.95 2.57 3.240(2) 128
C22 H22 O2 1_555 0.95 2.35 3.285(2) 170
C24 H24 O4 1_455 0.95 2.57 3.335(2) 138
C4 H4 S2 1_655 0.95 2.87 3.484(2) 124
C9 H9 Cg1 2_545 0.95 2.67 3.553(2) 154
C16 H16 Cg2 4_566 0.95 2.78 3.682(2) 159
C18 H18 Cg2 3_656 0.95 2.96 3.744(2) 141

loop_
_geom_torsion_atom_site_label_1
_geom_torsion_atom_site_label_2
_geom_torsion_atom_site_label_3
_geom_torsion_atom_site_label_4
_geom_torsion_site_symmetry_1
_geom_torsion_site_symmetry_2
_geom_torsion_site_symmetry_3
_geom_torsion_site_symmetry_4
_geom_torsion
_geom_torsion_publ_flag
O2 S2 C1 S1 . . . . -69.82(11) ?
C8 S2 C1 S1 . . . . 178.88(9) ?
O1 S1 C1 S2 . . . . -61.94(11) ?
C2 S1 C1 S2 . . . . -171.52(10) ?
O1 S1 C2 C7 . . . . -6.66(17) ?
C1 S1 C2 C7 . . . . 102.03(15) ?
O1 S1 C2 C3 . . . . 169.22(13) ?
C1 S1 C2 C3 . . . . -82.09(15) ?
C7 C2 C3 C4 . . . . -1.0(3) ?
S1 C2 C3 C4 . . . . -176.81(13) ?
C2 C3 C4 C5 . . . . 0.8(3) ?
C3 C4 C5 C6 . . . . -0.5(3) ?
C4 C5 C6 C7 . . . . 0.4(3) ?
C3 C2 C7 C6 . . . . 1.0(3) ?
S1 C2 C7 C6 . . . . 176.77(15) ?
C5 C6 C7 C2 . . . . -0.7(3) ?
O2 S2 C8 C13 . . . . -12.88(19) ?
C1 S2 C8 C13 . . . . 95.40(17) ?
O2 S2 C8 C9 . . . . 161.56(15) ?
C1 S2 C8 C9 . . . . -90.15(16) ?
C13 C8 C9 C10 . . . . -1.2(3) ?
S2 C8 C9 C10 . . . . -175.59(15) ?
C8 C9 C10 C11 . . . . 0.6(3) ?
C9 C10 C11 C12 . . . . -0.1(3) ?
C10 C11 C12 C13 . . . . 0.0(3) ?
C9 C8 C13 C12 . . . . 1.2(3) ?
S2 C8 C13 C12 . . . . 175.36(15) ?
C11 C12 C13 C8 . . . . -0.5(3) ?
O3 S3 C14 S4 . . . . -68.19(11) ?
C15 S3 C14 S4 . . . . -178.96(9) ?
O4 S4 C14 S3 . . . . -65.87(11) ?
C21 S4 C14 S3 . . . . -176.05(9) ?
O3 S3 C15 C20 . . . . -21.70(18) ?
C14 S3 C15 C20 . . . . 85.36(17) ?
O3 S3 C15 C16 . . . . 158.16(15) ?
C14 S3 C15 C16 . . . . -94.78(16) ?
C20 C15 C16 C17 . . . . -3.3(3) ?
S3 C15 C16 C17 . . . . 176.85(15) ?
C15 C16 C17 C18 . . . . 1.5(3) ?
C16 C17 C18 C19 . . . . 0.9(3) ?
C17 C18 C19 C20 . . . . -1.6(3) ?
C16 C15 C20 C19 . . . . 2.7(3) ?
S3 C15 C20 C19 . . . . -177.49(15) ?
C18 C19 C20 C15 . . . . -0.2(3) ?
O4 S4 C21 C26 . . . . 4.83(16) ?
C14 S4 C21 C26 . . . . 113.84(14) ?
O4 S4 C21 C22 . . . . 179.36(13) ?
C14 S4 C21 C22 . . . . -71.63(15) ?
C26 C21 C22 C23 . . . . -1.5(3) ?
S4 C21 C22 C23 . . . . -175.83(13) ?
C21 C22 C23 C24 . . . . 1.4(3) ?
C22 C23 C24 C25 . . . . -0.8(3) ?
C23 C24 C25 C26 . . . . 0.1(3) ?
C22 C21 C26 C25 . . . . 0.8(3) ?
S4 C21 C26 C25 . . . . 175.27(14) ?
C24 C25 C26 C21 . . . . -0.1(3) ?
